data_7200380
loop_
_publ_author_name
'Park, Sunhong'
'Lee, So Young'
'Jo, Minhye'
'Lee, Jai Young'
'Lee, Shim Sung'

_publ_section_title
;
 Molecular botanical garden: assembly of supramolecular silver(I) and
 mercury(II) complexes of NS2-donor macrocycles with flower-, leaf- and
 tree-shaped structures
;
_journal_issue 1
_journal_name_full CrystEngComm
_journal_page_first 43
_journal_paper_doi 10.1039/b814051k
_journal_volume 11
_journal_year 2009
_chemical_formula_sum 'C12 H17 Br4 Hg2 N S2'
_chemical_formula_weight 960.21
_chemical_name_systematic
;
?
;
_space_group_IT_number 61
_symmetry_cell_setting orthorhombic
_symmetry_space_group_name_Hall '-P 2ac 2ab'
_symmetry_space_group_name_H-M 'P b c a'
_atom_sites_solution_hydrogens geom
_atom_sites_solution_primary direct
_atom_sites_solution_secondary difmap
_audit_creation_method SHELXTL
_cell_angle_alpha 90.00
_cell_angle_beta 90.00
_cell_angle_gamma 90.00
_cell_formula_units_Z 8
_cell_length_a 18.2813(8)
_cell_length_b 8.1124(4)
_cell_length_c 26.4524(12)
_cell_measurement_reflns_used 5775
_cell_measurement_temperature 173(2)
_cell_measurement_theta_max 28.14
_cell_measurement_theta_min 2.23
_cell_volume 3923.0(3)
_computing_cell_refinement 'Bruker SMART'
_computing_data_collection 'Bruker SMART'
_computing_data_reduction 'Bruker SAINT'
_computing_molecular_graphics 'Bruker SHELXTL'
_computing_publication_material 'Bruker SHELXTL'
_computing_structure_refinement 'Bruker SHELXTL'
_computing_structure_solution 'Bruker SHELXTL'
_diffrn_ambient_temperature 173(2)
_diffrn_measured_fraction_theta_full 0.972
_diffrn_measured_fraction_theta_max 0.972
_diffrn_measurement_device_type 'CCD area detector'
_diffrn_measurement_method 'phi and omega scans'
_diffrn_radiation_monochromator graphite
_diffrn_radiation_source 'fine-focus sealed tube'
_diffrn_radiation_type MoK\a
_diffrn_radiation_wavelength 0.71073
_diffrn_reflns_av_R_equivalents 0.1028
_diffrn_reflns_av_sigmaI/netI 0.0866
_diffrn_reflns_limit_h_max 24
_diffrn_reflns_limit_h_min -22
_diffrn_reflns_limit_k_max 10
_diffrn_reflns_limit_k_min -10
_diffrn_reflns_limit_l_max 26
_diffrn_reflns_limit_l_min -34
_diffrn_reflns_number 23045
_diffrn_reflns_theta_full 28.28
_diffrn_reflns_theta_max 28.28
_diffrn_reflns_theta_min 1.90
_exptl_absorpt_coefficient_mu 23.988
_exptl_absorpt_correction_type 'multi-scan (SADABS)'
_exptl_absorpt_process_details
;
Ratio of minimum to maximum apparent transmission: 0.298743
;
_exptl_crystal_colour yellow
_exptl_crystal_density_diffrn 3.251
_exptl_crystal_density_method 'not measured'
_exptl_crystal_description plate
_exptl_crystal_F_000 3424
_exptl_crystal_size_max 0.40
_exptl_crystal_size_mid 0.12
_exptl_crystal_size_min 0.05
_refine_diff_density_max 3.212
_refine_diff_density_min -2.494
_refine_diff_density_rms 0.361
_refine_ls_extinction_method none
_refine_ls_goodness_of_fit_ref 1.016
_refine_ls_hydrogen_treatment constr
_refine_ls_matrix_type full
_refine_ls_number_parameters 190
_refine_ls_number_reflns 4740
_refine_ls_number_restraints 0
_refine_ls_restrained_S_all 1.016
_refine_ls_R_factor_all 0.0802
_refine_ls_R_factor_gt 0.0463
_refine_ls_shift/su_max 0.001
_refine_ls_shift/su_mean 0.000
_refine_ls_structure_factor_coef Fsqd
_refine_ls_weighting_details 'calc w=1/[\s^2^(Fo^2^)+(0.0479P)^2^+15.7786P] where P=(Fo^2^+2Fc^2^)/3'
_refine_ls_weighting_scheme calc
_refine_ls_wR_factor_gt 0.1018
_refine_ls_wR_factor_ref 0.1191
_reflns_number_gt 3309
_reflns_number_total 4740
_reflns_threshold_expression >2sigma(I)
_cod_data_source_file b814051k.txt
_cod_data_source_block Complex3a
_cod_depositor_comments
;
The following automatic conversions were performed:
'_symmetry_cell_setting' value 'Orthorhombic' changed to 'orthorhombic'
according to '/home/saulius/struct/CIF-dictionaries/cif_core.dic'
dictionary named 'cif_core.dic' version 2.4.1 from 2010-06-29.

Automatic conversion script
Id: cif_fix_enum 1527 2010-12-29 10:47:43Z saulius 
;
_cod_original_sg_symbol_H-M Pbca
_cod_database_code 7200380

loop_
_symmetry_equiv_pos_as_xyz
'x, y, z'
'-x+1/2, -y, z+1/2'
'-x, y+1/2, -z+1/2'
'x+1/2, -y+1/2, -z'
'-x, -y, -z'
'x-1/2, y, -z-1/2'
'x, -y-1/2, z-1/2'
'-x-1/2, y-1/2, z'

loop_
_atom_site_label
_atom_site_type_symbol
_atom_site_fract_x
_atom_site_fract_y
_atom_site_fract_z
_atom_site_U_iso_or_equiv
_atom_site_adp_type
_atom_site_occupancy
_atom_site_symmetry_multiplicity
_atom_site_calc_flag
_atom_site_refinement_flags
_atom_site_disorder_assembly
_atom_site_disorder_group
Hg1 Hg 0.03743(2) 1.06932(5) 0.093096(16) 0.02424(13) Uani 1 1 d . . .
Hg2 Hg -0.21878(2) 1.25512(5) 0.117073(18) 0.02546(13) Uani 1 1 d . . .
Br1 Br 0.11564(7) 1.24847(13) 0.04251(4) 0.0291(3) Uani 1 1 d . . .
Br2 Br -0.24776(7) 1.04150(13) 0.05052(4) 0.0317(3) Uani 1 1 d . . .
Br3 Br -0.29643(6) 1.38331(14) 0.18637(4) 0.0244(2) Uani 1 1 d . . .
Br4 Br -0.08225(6) 1.31257(13) 0.13817(5) 0.0260(3) Uani 1 1 d . . .
S1 S 0.06856(16) 0.7748(3) 0.03280(11) 0.0244(6) Uani 1 1 d . . .
S2 S 0.06798(14) 1.1213(3) 0.19808(10) 0.0195(5) Uani 1 1 d . . .
N1 N -0.0377(4) 0.8893(9) 0.1271(3) 0.0144(17) Uani 1 1 d . . .
H1 H -0.0815 0.9477 0.1341 0.017 Uiso 1 1 calc R . .
C1 C 0.1725(5) 0.8546(13) 0.1378(4) 0.019(2) Uani 1 1 d . . .
H1A H 0.1824 0.9526 0.1194 0.022 Uiso 1 1 calc R . .
C2 C 0.1654(6) 0.7080(13) 0.1125(4) 0.018(2) Uani 1 1 d . . .
C3 C 0.1575(6) 0.7036(14) 0.0553(4) 0.025(2) Uani 1 1 d . . .
H3A H 0.1654 0.5891 0.0435 0.030 Uiso 1 1 calc R . .
H3B H 0.1962 0.7732 0.0401 0.030 Uiso 1 1 calc R . .
C4 C 0.0033(6) 0.6571(14) 0.0692(4) 0.024(2) Uani 1 1 d . . .
H4A H -0.0171 0.5690 0.0475 0.029 Uiso 1 1 calc R . .
H4B H 0.0293 0.6032 0.0976 0.029 Uiso 1 1 calc R . .
C5 C -0.0581(6) 0.7563(13) 0.0901(5) 0.024(2) Uani 1 1 d . . .
H5A H -0.0928 0.6803 0.1069 0.029 Uiso 1 1 calc R . .
H5B H -0.0843 0.8083 0.0615 0.029 Uiso 1 1 calc R . .
C6 C -0.0109(6) 0.8270(12) 0.1767(4) 0.017(2) Uani 1 1 d . . .
H6A H 0.0351 0.7650 0.1712 0.020 Uiso 1 1 calc R . .
H6B H -0.0474 0.7494 0.1907 0.020 Uiso 1 1 calc R . .
C7 C 0.0030(6) 0.9618(12) 0.2149(4) 0.018(2) Uani 1 1 d . . .
H7A H 0.0201 0.9092 0.2466 0.021 Uiso 1 1 calc R . .
H7B H -0.0444 1.0156 0.2225 0.021 Uiso 1 1 calc R . .
C8 C 0.1560(5) 1.0299(13) 0.2151(4) 0.021(2) Uani 1 1 d . . .
H8A H 0.1961 1.1042 0.2043 0.025 Uiso 1 1 calc R . .
H8B H 0.1589 1.0172 0.2523 0.025 Uiso 1 1 calc R . .
C9 C 0.1655(5) 0.8618(12) 0.1899(4) 0.017(2) Uani 1 1 d . . .
C10 C 0.1603(6) 0.7199(13) 0.2175(4) 0.023(2) Uani 1 1 d . . .
H10A H 0.1583 0.7243 0.2534 0.028 Uiso 1 1 calc R . .
C11 C 0.1579(5) 0.5672(13) 0.1923(4) 0.021(2) Uani 1 1 d . . .
H11A H 0.1552 0.4682 0.2114 0.025 Uiso 1 1 calc R . .
C12 C 0.1594(5) 0.5598(13) 0.1406(5) 0.025(3) Uani 1 1 d . . .
H12A H 0.1564 0.4566 0.1237 0.031 Uiso 1 1 calc R . .

loop_
_atom_site_aniso_label
_atom_site_aniso_U_11
_atom_site_aniso_U_22
_atom_site_aniso_U_33
_atom_site_aniso_U_23
_atom_site_aniso_U_13
_atom_site_aniso_U_12
Hg1 0.0285(2) 0.0240(2) 0.0202(3) 0.00470(17) 0.00090(17) -0.00493(17)
Hg2 0.0239(2) 0.0286(2) 0.0238(3) -0.00811(18) -0.00031(17) 0.00339(17)
Br1 0.0417(7) 0.0285(6) 0.0172(6) 0.0008(5) 0.0041(5) -0.0117(5)
Br2 0.0640(8) 0.0160(5) 0.0152(6) 0.0001(4) 0.0013(5) -0.0079(5)
Br3 0.0211(6) 0.0341(6) 0.0180(6) -0.0059(4) -0.0007(4) 0.0060(4)
Br4 0.0184(5) 0.0225(5) 0.0370(7) 0.0038(5) 0.0005(5) 0.0016(4)
S1 0.0291(15) 0.0297(15) 0.0144(15) -0.0006(11) 0.0030(11) -0.0017(11)
S2 0.0206(13) 0.0199(13) 0.0179(15) -0.0044(10) -0.0021(10) 0.0005(10)
N1 0.016(4) 0.014(4) 0.013(5) 0.000(3) 0.001(3) -0.003(3)
C1 0.017(5) 0.021(5) 0.017(6) -0.006(4) 0.000(4) -0.003(4)
C2 0.015(5) 0.027(6) 0.012(6) 0.003(4) 0.001(4) 0.010(4)
C3 0.018(6) 0.032(6) 0.025(7) -0.002(5) 0.007(4) 0.004(4)
C4 0.025(6) 0.029(6) 0.018(6) -0.010(5) -0.001(4) 0.001(5)
C5 0.017(5) 0.030(6) 0.026(7) -0.009(5) -0.004(4) -0.005(4)
C6 0.020(5) 0.018(5) 0.012(5) 0.007(4) -0.002(4) 0.000(4)
C7 0.024(6) 0.017(5) 0.013(5) 0.002(4) -0.003(4) 0.000(4)
C8 0.012(5) 0.031(6) 0.019(6) -0.011(5) -0.009(4) -0.002(4)
C9 0.005(4) 0.021(5) 0.026(6) -0.005(4) -0.004(4) 0.000(4)
C10 0.020(6) 0.035(6) 0.014(6) 0.000(5) -0.007(4) 0.002(4)
C11 0.021(6) 0.023(5) 0.021(6) 0.006(4) -0.007(4) 0.000(4)
C12 0.012(5) 0.029(6) 0.036(7) -0.009(5) -0.005(4) 0.006(4)

loop_
_atom_type_symbol
_atom_type_description
_atom_type_scat_dispersion_real
_atom_type_scat_dispersion_imag
_atom_type_scat_source
C C 0.0033 0.0016 'International Tables Vol C Tables 4.2.6.8 and 6.1.1.4'
H H 0.0000 0.0000 'International Tables Vol C Tables 4.2.6.8 and 6.1.1.4'
N N 0.0061 0.0033 'International Tables Vol C Tables 4.2.6.8 and 6.1.1.4'
S S 0.1246 0.1234 'International Tables Vol C Tables 4.2.6.8 and 6.1.1.4'
Br Br -0.2901 2.4595 'International Tables Vol C Tables 4.2.6.8 and 6.1.1.4'
Hg Hg -2.3894 9.2266 'International Tables Vol C Tables 4.2.6.8 and 6.1.1.4'

loop_
_geom_angle_atom_site_label_1
_geom_angle_atom_site_label_2
_geom_angle_atom_site_label_3
_geom_angle
_geom_angle_site_symmetry_1
_geom_angle_site_symmetry_3
_geom_angle_publ_flag
N1 Hg1 Br1 170.8(2) . . ?
N1 Hg1 S2 79.8(2) . . ?
Br1 Hg1 S2 109.27(6) . . ?
N1 Hg1 S1 78.6(2) . . ?
Br1 Hg1 S1 94.20(6) . . ?
S2 Hg1 S1 127.62(8) . . ?
Br2 Hg2 Br3 131.78(4) . . ?
Br2 Hg2 Br4 118.29(4) . . ?
Br3 Hg2 Br4 107.94(4) . . ?
Br2 Hg2 Br2 94.60(4) . 8_565 ?
Br3 Hg2 Br2 89.57(4) . 8_565 ?
Br4 Hg2 Br2 100.62(4) . 8_565 ?
Hg2 Br2 Hg2 99.57(4) . 8 ?
C4 S1 C3 104.3(5) . . ?
C4 S1 Hg1 90.7(3) . . ?
C3 S1 Hg1 104.7(4) . . ?
C7 S2 C8 103.1(5) . . ?
C7 S2 Hg1 90.3(3) . . ?
C8 S2 Hg1 110.5(3) . . ?
C6 N1 C5 114.4(8) . . ?
C6 N1 Hg1 112.4(6) . . ?
C5 N1 Hg1 111.4(6) . . ?
C2 C1 C9 120.9(10) . . ?
C1 C2 C12 119.2(10) . . ?
C1 C2 C3 121.0(9) . . ?
C12 C2 C3 119.6(10) . . ?
C2 C3 S1 113.7(7) . . ?
C5 C4 S1 114.2(8) . . ?
C4 C5 N1 116.2(8) . . ?
N1 C6 C7 113.6(8) . . ?
C6 C7 S2 117.5(7) . . ?
C9 C8 S2 110.8(6) . . ?
C10 C9 C1 120.2(10) . . ?
C10 C9 C8 120.8(10) . . ?
C1 C9 C8 118.8(9) . . ?
C9 C10 C11 119.4(10) . . ?
C12 C11 C10 120.8(10) . . ?
C11 C12 C2 119.2(10) . . ?

loop_
_geom_bond_atom_site_label_1
_geom_bond_atom_site_label_2
_geom_bond_distance
_geom_bond_site_symmetry_2
_geom_bond_publ_flag
Hg1 N1 2.198(8) . ?
Hg1 Br1 2.4387(12) . ?
Hg1 S2 2.864(3) . ?
Hg1 S1 2.928(3) . ?
Hg2 Br2 2.5265(12) . ?
Hg2 Br3 2.5410(11) . ?
Hg2 Br4 2.5998(12) . ?
Hg2 Br2 2.9783(12) 8_565 ?
Br2 Hg2 2.9783(12) 8 ?
S1 C4 1.807(11) . ?
S1 C3 1.826(11) . ?
S2 C7 1.813(10) . ?
S2 C8 1.828(10) . ?
N1 C6 1.487(12) . ?
N1 C5 1.505(13) . ?
C1 C2 1.371(14) . ?
C1 C9 1.386(14) . ?
C2 C12 1.418(15) . ?
C2 C3 1.519(15) . ?
C4 C5 1.487(14) . ?
C6 C7 1.511(14) . ?
C8 C9 1.528(14) . ?
C9 C10 1.366(15) . ?
C10 C11 1.407(15) . ?
C11 C12 1.370(15) . ?
